data_4513839
loop_
_publ_author_name
'Wang, Gang'
'Liu, Xiaohua'
'Chen, Yushuang'
'Yang, Jian'
'Li, Jun'
'Lin, Lili'
'Feng, Xiaoming'

_publ_section_title
;
 Diastereoselective and Enantioselective Alleno-aldol Reaction of
 Allenoates with Isatins to Synthesis of Carbinol Allenoates Catalyzed by
 Gold
;
_journal_issue 4
_journal_name_full 'ACS Catalysis'
_journal_page_first 2482
_journal_paper_doi 10.1021/acscatal.6b00294
_journal_volume 6
_journal_year 2016
_chemical_absolute_configuration ad
_chemical_formula_moiety 'C21 H19 N O4'
_chemical_formula_sum 'C21 H19 N O4'
_chemical_formula_weight 349.37
_chemical_name_systematic
;
 ?
;
_space_group_crystal_system orthorhombic
_space_group_IT_number 19
_space_group_name_Hall 'P 2ac 2ab'
_space_group_name_H-M_alt 'P 21 21 21'
_symmetry_space_group_name_Hall 'P 2ac 2ab'
_symmetry_space_group_name_H-M 'P 21 21 21'
_atom_sites_solution_hydrogens geom
_atom_sites_solution_primary iterative
_audit_creation_date 2014-06-23
_audit_creation_method
;
Olex2 1.2
(compiled 2014.06.18 svn.r2945 for OlexSys, GUI svn.r4846)
;
_cell_angle_alpha 90
_cell_angle_beta 90
_cell_angle_gamma 90
_cell_formula_units_Z 4
_cell_length_a 7.32516(19)
_cell_length_b 13.4286(3)
_cell_length_c 19.6168(6)
_cell_measurement_reflns_used 5457
_cell_measurement_temperature 119.99(10)
_cell_measurement_theta_max 72.6320
_cell_measurement_theta_min 5.5760
_cell_volume 1929.64(9)
_computing_cell_refinement
;
CrysAlisPro, Agilent Technologies,
Version 1.171.37.33 (release 27-03-2014 CrysAlis171 .NET)
(compiled Mar 27 2014,17:12:48)
;
_computing_data_collection
;
CrysAlisPro, Agilent Technologies,
Version 1.171.37.33 (release 27-03-2014 CrysAlis171 .NET)
(compiled Mar 27 2014,17:12:48)
;
_computing_data_reduction
;
CrysAlisPro, Agilent Technologies,
Version 1.171.37.33 (release 27-03-2014 CrysAlis171 .NET)
(compiled Mar 27 2014,17:12:48)
;
_computing_molecular_graphics 'Olex2 (Dolomanov et al., 2009)'
_computing_publication_material 'Olex2 (Dolomanov et al., 2009)'
_computing_structure_refinement 'ShelXL (Sheldrick, 2008)'
_computing_structure_solution 'olex2.solve (Bourhis et al., 2013)'
_diffrn_ambient_environment N~2~
_diffrn_ambient_temperature 119.99(10)
_diffrn_detector 'CCD plate'
_diffrn_detector_area_resol_mean 15.9595
_diffrn_detector_type EosS2
_diffrn_measured_fraction_theta_full 0.992
_diffrn_measured_fraction_theta_max 1.000
_diffrn_measurement_details
;
  1 omega  -31.00   53.00   1.0000    1.0000
omega____ theta____ kappa____ phi______ frames
    -       36.2921  -57.0000    0.0000 84

  2 omega   23.00   90.00   1.0000    1.0000
omega____ theta____ kappa____ phi______ frames
    -       36.2921 -125.0000  -90.0000 67

  3 omega  -31.00   63.00   1.0000    1.0000
omega____ theta____ kappa____ phi______ frames
    -       36.2921  -77.0000  -30.0000 94

  4 omega    1.00   75.00   1.0000    1.0000
omega____ theta____ kappa____ phi______ frames
    -       36.2921  -99.0000  -90.0000 74

  5 omega    7.00  108.00   1.0000    1.0000
omega____ theta____ kappa____ phi______ frames
    -       36.2921   19.0000 -150.0000 101

  6 omega   39.00  109.00   1.0000    1.0000
omega____ theta____ kappa____ phi______ frames
    -      108.0000  -94.0000   60.0000 70

  7 omega   39.00  109.00   1.0000    1.0000
omega____ theta____ kappa____ phi______ frames
    -      108.0000  -94.0000  -60.0000 70

  8 omega   38.00   91.00   1.0000    1.0000
omega____ theta____ kappa____ phi______ frames
    -      108.0000  -30.0000 -150.0000 53

  9 omega   90.00  175.00   1.0000    1.0000
omega____ theta____ kappa____ phi______ frames
    -      108.0000   61.0000 -180.0000 85

 10 omega   38.00   91.00   1.0000    1.0000
omega____ theta____ kappa____ phi______ frames
    -      108.0000  -30.0000 -180.0000 53

 11 omega   41.00  126.00   1.0000    1.0000
omega____ theta____ kappa____ phi______ frames
    -      108.0000  -61.0000  120.0000 85

 12 omega   10.00  104.00   1.0000    1.0000
omega____ theta____ kappa____ phi______ frames
    -       36.2921   77.0000  -30.0000 94

 13 omega   20.00  104.00   1.0000    1.0000
omega____ theta____ kappa____ phi______ frames
    -       36.2921   57.0000  -90.0000 84

 14 omega  -31.00   53.00   1.0000    1.0000
omega____ theta____ kappa____ phi______ frames
    -       36.2921  -57.0000  120.0000 84

 15 omega   17.00  105.00   1.0000    1.0000
omega____ theta____ kappa____ phi______ frames
    -       36.2921   38.0000   90.0000 88

 16 omega   39.00   98.00   1.0000    1.0000
omega____ theta____ kappa____ phi______ frames
    -      108.0000    0.0000    0.0000 59
;
_diffrn_measurement_device 'four-circle diffractometer'
_diffrn_measurement_device_type 'New Gemini, Dual, Cu at zero, EosS2'
_diffrn_measurement_method '\w scans'
_diffrn_orient_matrix_UB_11 -0.0194731000
_diffrn_orient_matrix_UB_12 0.0517432000
_diffrn_orient_matrix_UB_13 0.0696879000
_diffrn_orient_matrix_UB_21 0.0402557000
_diffrn_orient_matrix_UB_22 -0.0994101000
_diffrn_orient_matrix_UB_23 0.0361448000
_diffrn_orient_matrix_UB_31 0.2056419000
_diffrn_orient_matrix_UB_32 0.0243697000
_diffrn_orient_matrix_UB_33 -0.0004488000
_diffrn_radiation_monochromator graphite
_diffrn_radiation_probe x-ray
_diffrn_radiation_type CuK\a
_diffrn_radiation_wavelength 1.54184
_diffrn_reflns_av_R_equivalents 0.0355
_diffrn_reflns_av_unetI/netI 0.0340
_diffrn_reflns_Laue_measured_fraction_full 0.992
_diffrn_reflns_Laue_measured_fraction_max 1.000
_diffrn_reflns_limit_h_max 9
_diffrn_reflns_limit_h_min -6
_diffrn_reflns_limit_k_max 16
_diffrn_reflns_limit_k_min -16
_diffrn_reflns_limit_l_max 24
_diffrn_reflns_limit_l_min -23
_diffrn_reflns_number 10511
_diffrn_reflns_point_group_measured_fraction_full 0.920
_diffrn_reflns_point_group_measured_fraction_max 0.928
_diffrn_reflns_theta_full 67.684
_diffrn_reflns_theta_max 67.077
_diffrn_reflns_theta_min 4.508
_diffrn_source 'Enhance (Cu) X-ray Source'
_exptl_absorpt_coefficient_mu 0.682
_exptl_absorpt_correction_T_max 1.00000
_exptl_absorpt_correction_T_min 0.27074
_exptl_absorpt_correction_type multi-scan
_exptl_absorpt_process_details
;
CrysAlisPro, Agilent Technologies,
Version 1.171.37.33 (release 27-03-2014 CrysAlis171 .NET)
(compiled Mar 27 2014,17:12:48)
Empirical absorption correction using spherical harmonics,
 implemented in SCALE3 ABSPACK scaling algorithm.
;
_exptl_crystal_colour 'clear yellowish yellow'
_exptl_crystal_colour_lustre clear
_exptl_crystal_colour_modifier yellowish
_exptl_crystal_colour_primary yellow
_exptl_crystal_density_diffrn 1.203
_exptl_crystal_description
;
;
_exptl_crystal_F_000 736
_exptl_crystal_size_max 0.6
_exptl_crystal_size_mid 0.4
_exptl_crystal_size_min 0.3
_refine_diff_density_max 0.226
_refine_diff_density_min -0.296
_refine_diff_density_rms 0.048
_refine_ls_abs_structure_details
;
 Flack x determined using 1112 quotients [(I+)-(I-)]/[(I+)+(I-)]
 (Parsons, Flack and Wagner, Acta Cryst. B69 (2013) 249-259).
;
_refine_ls_abs_structure_Flack 0.10(14)
_refine_ls_extinction_method none
_refine_ls_goodness_of_fit_ref 1.046
_refine_ls_hydrogen_treatment constr
_refine_ls_matrix_type full
_refine_ls_number_parameters 237
_refine_ls_number_reflns 3212
_refine_ls_number_restraints 0
_refine_ls_restrained_S_all 1.046
_refine_ls_R_factor_all 0.0470
_refine_ls_R_factor_gt 0.0453
_refine_ls_shift/su_max 0.000
_refine_ls_shift/su_mean 0.000
_refine_ls_structure_factor_coef Fsqd
_refine_ls_weighting_details 'w=1/[\s^2^(Fo^2^)+(0.0900P)^2^] where P=(Fo^2^+2Fc^2^)/3'
_refine_ls_weighting_scheme calc
_refine_ls_wR_factor_gt 0.1193
_refine_ls_wR_factor_ref 0.1215
_reflns_Friedel_coverage 0.605
_reflns_Friedel_fraction_full 0.823
_reflns_Friedel_fraction_max 0.831
_reflns_number_gt 3049
_reflns_number_total 3212
_reflns_threshold_expression 'I > 2\s(I)'
_cod_data_source_file cs6b00294_si_002.cif
_cod_data_source_block fxm-wg-x-6-120k
_cod_depositor_comments 'Adding full bibliography for 4513839.cif.'
_cod_database_code 4513839
_shelxl_version_number 2014-1
_shelx_space_group_comment
;
The symmetry employed for this shelxl refinement is uniquely defined
by the following loop, which should always be used as a source of
symmetry information in preference to the above space-group names.
They are only intended as comments.
;
_reflns_odcompleteness_completeness 99.85
_reflns_odcompleteness_iscentric 1
_reflns_odcompleteness_theta 66.97
_olex2_refinement_description
;
1. Others
 Fixed Uiso: H2(0.038) H1(0.03) H3(0.036) H9(0.027) H18(0.038) H14(0.036)
 H1A(0.039) H2A(0.038) H16(0.043) H5(0.034) H17(0.044) H12A(0.036) H12B(0.036)
 H15(0.041) H20A(0.048) H20B(0.048) H21A(0.087) H21B(0.087) H21C(0.087)
 Fixed X: H2(-0.4907) H1(0.1145) H3(0.2554) H9(-0.2531) H18(-1.0521) H14(-
 0.5646) H1A(-0.1164) H2A(0.175) H16(-0.9023) H5(-0.3386) H17(-1.1155) H12A(-
 0.8715) H12B(-0.6756) H15(-0.6276) H20A(-0.9177) H20B(-0.8561) H21A(-0.5879)
 H21B(-0.6497) H21C(-0.7574)
 Fixed Y: H2(-0.7333) H1(-0.7404) H3(-0.7078) H9(-0.5129) H18(-0.4452) H14(-
 0.3514) H1A(-0.5994) H2A(-0.653) H16(-0.1623) H5(-0.5994) H17(-0.2881) H12A(-
 0.5574) H12B(-0.5519) H15(-0.1937) H20A(-0.4508) H20B(-0.3424) H21A(-0.363)
 H21B(-0.4707) H21C(-0.378)
 Fixed Z: H2(-0.4239) H1(-0.4331) H3(-0.3068) H9(-0.4293) H18(-0.5888) H14(-
 0.5249) H1A(-0.1749) H2A(-0.1977) H16(-0.62) H5(-0.2597) H17(-0.6311) H12A(-
 0.5229) H12B(-0.555) H15(-0.5663) H20A(-0.2781) H20B(-0.2985) H21A(-0.236)
 H21B(-0.2155) H21C(-0.1883)
;
_olex2_submission_special_instructions 'No special instructions were received'

loop_
_space_group_symop_operation_xyz
'x, y, z'
'-x+1/2, -y, z+1/2'
'x+1/2, -y+1/2, -z'
'-x, y+1/2, -z+1/2'

loop_
_atom_site_label
_atom_site_type_symbol
_atom_site_fract_x
_atom_site_fract_y
_atom_site_fract_z
_atom_site_U_iso_or_equiv
_atom_site_adp_type
_atom_site_occupancy
_atom_site_site_symmetry_order
_atom_site_calc_flag
_atom_site_refinement_flags_posn
O4 O -0.7054(3) -0.44932(13) -0.34297(9) 0.0296(4) Uani 1 1 d .
O1 O -0.1718(2) -0.72966(13) -0.50748(9) 0.0271(4) Uani 1 1 d .
O3 O -0.9574(3) -0.45796(14) -0.40697(11) 0.0362(5) Uani 1 1 d .
O2 O -0.4316(2) -0.72947(13) -0.38849(9) 0.0251(4) Uani 1 1 d .
H2 H -0.4907 -0.7333 -0.4239 0.038 Uiso 1 1 calc GR
N1 N 0.0165(3) -0.71758(15) -0.41469(11) 0.0248(5) Uani 1 1 d .
H1 H 0.1145 -0.7404 -0.4331 0.030 Uiso 1 1 calc R
C10 C -0.5095(4) -0.53889(17) -0.44001(13) 0.0232(5) Uani 1 1 d .
C11 C -0.6772(3) -0.51267(17) -0.45376(13) 0.0237(5) Uani 1 1 d .
C3 C 0.1373(4) -0.68669(19) -0.29721(14) 0.0298(6) Uani 1 1 d .
H3 H 0.2554 -0.7078 -0.3068 0.036 Uiso 1 1 calc R
C19 C -0.7964(3) -0.47054(17) -0.39951(14) 0.0250(6) Uani 1 1 d .
C8 C -0.2847(3) -0.66330(18) -0.39776(13) 0.0228(5) Uani 1 1 d .
C9 C -0.3424(3) -0.56161(18) -0.42417(12) 0.0224(5) Uani 1 1 d .
H9 H -0.2531 -0.5129 -0.4293 0.027 Uiso 1 1 calc R
C4 C 0.0041(3) -0.68683(18) -0.34613(13) 0.0242(6) Uani 1 1 d .
C7 C -0.1418(3) -0.70710(17) -0.44756(13) 0.0225(5) Uani 1 1 d .
C13 C -0.8028(4) -0.41511(18) -0.55246(13) 0.0263(6) Uani 1 1 d .
C6 C -0.1733(4) -0.65491(17) -0.33296(13) 0.0226(5) Uani 1 1 d .
C18 C -0.9658(4) -0.3948(2) -0.58421(14) 0.0316(6) Uani 1 1 d .
H18 H -1.0521 -0.4452 -0.5888 0.038 Uiso 1 1 calc R
C14 C -0.6759(4) -0.33895(19) -0.54613(14) 0.0300(6) Uani 1 1 d .
H14 H -0.5646 -0.3514 -0.5249 0.036 Uiso 1 1 calc R
C1 C -0.0872(4) -0.6213(2) -0.21850(14) 0.0329(7) Uani 1 1 d .
H1A H -0.1164 -0.5994 -0.1749 0.039 Uiso 1 1 calc R
C2 C 0.0882(4) -0.6535(2) -0.23227(14) 0.0320(6) Uani 1 1 d .
H2A H 0.1750 -0.6530 -0.1977 0.038 Uiso 1 1 calc R
C16 C -0.8775(5) -0.2255(2) -0.60304(14) 0.0359(7) Uani 1 1 d .
H16 H -0.9023 -0.1623 -0.6200 0.043 Uiso 1 1 calc R
C5 C -0.2208(4) -0.62133(19) -0.26887(14) 0.0286(6) Uani 1 1 d .
H5 H -0.3386 -0.5994 -0.2597 0.034 Uiso 1 1 calc R
C17 C -1.0045(4) -0.3005(2) -0.60972(15) 0.0370(7) Uani 1 1 d .
H17 H -1.1155 -0.2881 -0.6311 0.044 Uiso 1 1 calc R
C12 C -0.7601(4) -0.51844(19) -0.52460(14) 0.0296(6) Uani 1 1 d .
H12A H -0.8715 -0.5574 -0.5229 0.036 Uiso 1 1 calc R
H12B H -0.6756 -0.5519 -0.5550 0.036 Uiso 1 1 calc R
C15 C -0.7133(4) -0.2443(2) -0.57113(14) 0.0340(7) Uani 1 1 d .
H15 H -0.6276 -0.1937 -0.5663 0.041 Uiso 1 1 calc R
C20 C -0.8129(5) -0.4086(2) -0.28715(15) 0.0404(8) Uani 1 1 d .
H20A H -0.9177 -0.4508 -0.2781 0.048 Uiso 1 1 calc R
H20B H -0.8561 -0.3424 -0.2985 0.048 Uiso 1 1 calc R
C21 C -0.6911(7) -0.4047(3) -0.22632(17) 0.0580(10) Uani 1 1 d .
H21A H -0.5879 -0.3630 -0.2360 0.087 Uiso 1 1 calc GR
H21B H -0.6497 -0.4707 -0.2155 0.087 Uiso 1 1 calc GR
H21C H -0.7574 -0.3780 -0.1883 0.087 Uiso 1 1 calc GR

loop_
_atom_site_aniso_label
_atom_site_aniso_U_11
_atom_site_aniso_U_22
_atom_site_aniso_U_33
_atom_site_aniso_U_23
_atom_site_aniso_U_13
_atom_site_aniso_U_12
O4 0.0266(10) 0.0320(9) 0.0301(10) -0.0028(8) 0.0015(8) 0.0008(8)
O1 0.0202(8) 0.0359(9) 0.0252(9) -0.0039(8) 0.0000(7) 0.0008(8)
O3 0.0208(10) 0.0351(10) 0.0527(13) 0.0081(10) 0.0002(9) 0.0023(8)
O2 0.0203(9) 0.0297(9) 0.0254(9) 0.0007(8) -0.0004(7) -0.0035(8)
N1 0.0182(10) 0.0307(10) 0.0257(12) -0.0011(9) 0.0002(9) 0.0043(9)
C10 0.0281(13) 0.0204(10) 0.0211(12) 0.0013(10) -0.0010(11) -0.0009(10)
C11 0.0208(12) 0.0207(11) 0.0296(13) 0.0026(10) -0.0044(11) -0.0009(10)
C3 0.0240(13) 0.0321(13) 0.0333(14) 0.0065(11) -0.0032(12) -0.0004(11)
C19 0.0202(13) 0.0192(10) 0.0356(15) 0.0076(10) -0.0027(11) -0.0011(10)
C8 0.0163(12) 0.0272(12) 0.0250(13) 0.0024(10) 0.0009(10) -0.0008(10)
C9 0.0178(12) 0.0272(12) 0.0222(13) 0.0012(10) 0.0006(10) -0.0001(10)
C4 0.0222(13) 0.0264(11) 0.0240(14) 0.0035(10) 0.0012(11) -0.0010(10)
C7 0.0222(12) 0.0205(10) 0.0247(13) 0.0005(10) 0.0003(10) -0.0019(10)
C13 0.0299(14) 0.0272(12) 0.0217(13) -0.0024(10) -0.0041(11) -0.0001(11)
C6 0.0211(12) 0.0233(10) 0.0234(13) 0.0021(10) 0.0014(10) -0.0020(10)
C18 0.0292(15) 0.0341(13) 0.0314(15) -0.0003(12) -0.0052(12) -0.0001(12)
C14 0.0309(15) 0.0342(13) 0.0249(13) 0.0006(11) -0.0089(12) -0.0036(12)
C1 0.0368(16) 0.0384(14) 0.0234(14) 0.0027(12) 0.0028(12) -0.0065(13)
C2 0.0335(15) 0.0354(14) 0.0271(14) 0.0085(12) -0.0114(12) -0.0075(12)
C16 0.0556(19) 0.0280(12) 0.0239(14) 0.0008(12) 0.0045(14) 0.0110(13)
C5 0.0244(13) 0.0348(14) 0.0267(14) -0.0004(11) 0.0034(11) -0.0009(11)
C17 0.0364(16) 0.0398(15) 0.0347(16) 0.0030(13) -0.0091(13) 0.0129(14)
C12 0.0313(14) 0.0270(12) 0.0306(14) -0.0019(11) -0.0116(12) -0.0012(11)
C15 0.0487(18) 0.0281(12) 0.0253(14) -0.0013(11) -0.0021(13) -0.0090(13)
C20 0.053(2) 0.0276(13) 0.0402(18) 0.0000(12) 0.0195(15) 0.0034(14)
C21 0.094(3) 0.0460(17) 0.0337(18) -0.0134(14) 0.010(2) -0.005(2)

loop_
_atom_type_symbol
_atom_type_description
_atom_type_scat_dispersion_real
_atom_type_scat_dispersion_imag
_atom_type_scat_source
C C 0.0181 0.0091 'International Tables Vol C Tables 4.2.6.8 and 6.1.1.4'
H H 0.0000 0.0000 'International Tables Vol C Tables 4.2.6.8 and 6.1.1.4'
N N 0.0311 0.0180 'International Tables Vol C Tables 4.2.6.8 and 6.1.1.4'
O O 0.0492 0.0322 'International Tables Vol C Tables 4.2.6.8 and 6.1.1.4'

loop_
_geom_angle_atom_site_label_1
_geom_angle_atom_site_label_2
_geom_angle_atom_site_label_3
_geom_angle
C19 O4 C20 116.0(2)
C8 O2 H2 109.5
C4 N1 H1 124.0
C7 N1 H1 124.0
C7 N1 C4 112.0(2)
C9 C10 C11 177.3(3)
C10 C11 C19 120.4(2)
C10 C11 C12 123.4(2)
C19 C11 C12 116.1(2)
C4 C3 H3 121.4
C4 C3 C2 117.1(3)
C2 C3 H3 121.4
O4 C19 C11 112.7(2)
O3 C19 O4 124.5(3)
O3 C19 C11 122.9(3)
O2 C8 C9 113.5(2)
O2 C8 C7 111.0(2)
O2 C8 C6 110.52(19)
C9 C8 C7 108.3(2)
C6 C8 C9 111.7(2)
C6 C8 C7 101.15(19)
C10 C9 C8 123.7(2)
C10 C9 H9 118.2
C8 C9 H9 118.2
C3 C4 N1 128.5(2)
C3 C4 C6 122.3(2)
C6 C4 N1 109.1(2)
O1 C7 N1 126.1(2)
O1 C7 C8 125.0(2)
N1 C7 C8 108.8(2)
C18 C13 C14 118.5(2)
C18 C13 C12 121.5(2)
C14 C13 C12 120.1(2)
C4 C6 C8 108.9(2)
C5 C6 C8 130.8(2)
C5 C6 C4 120.3(2)
C13 C18 H18 119.3
C13 C18 C17 121.4(3)
C17 C18 H18 119.3
C13 C14 H14 119.6
C13 C14 C15 120.7(3)
C15 C14 H14 119.6
C2 C1 H1A 119.5
C2 C1 C5 121.0(3)
C5 C1 H1A 119.5
C3 C2 H2A 119.4
C1 C2 C3 121.1(3)
C1 C2 H2A 119.4
C17 C16 H16 120.0
C17 C16 C15 119.9(2)
C15 C16 H16 120.0
C6 C5 C1 118.0(2)
C6 C5 H5 121.0
C1 C5 H5 121.0
C18 C17 H17 120.2
C16 C17 C18 119.6(3)
C16 C17 H17 120.2
C11 C12 C13 111.3(2)
C11 C12 H12A 109.4
C11 C12 H12B 109.4
C13 C12 H12A 109.4
C13 C12 H12B 109.4
H12A C12 H12B 108.0
C14 C15 H15 120.0
C16 C15 C14 120.0(3)
C16 C15 H15 120.0
O4 C20 H20A 110.3
O4 C20 H20B 110.3
O4 C20 C21 107.0(3)
H20A C20 H20B 108.6
C21 C20 H20A 110.3
C21 C20 H20B 110.3
C20 C21 H21A 109.5
C20 C21 H21B 109.5
C20 C21 H21C 109.5
H21A C21 H21B 109.5
H21A C21 H21C 109.5
H21B C21 H21C 109.5

loop_
_geom_bond_atom_site_label_1
_geom_bond_atom_site_label_2
_geom_bond_distance
O4 C19 1.325(3)
O4 C20 1.455(3)
O1 C7 1.234(3)
O3 C19 1.200(3)
O2 H2 0.8200
O2 C8 1.407(3)
N1 H1 0.8600
N1 C4 1.410(3)
N1 C7 1.334(3)
C10 C11 1.306(4)
C10 C9 1.299(4)
C11 C19 1.488(4)
C11 C12 1.518(3)
C3 H3 0.9300
C3 C4 1.369(4)
C3 C2 1.397(4)
C8 C9 1.520(3)
C8 C7 1.548(3)
C8 C6 1.515(4)
C9 H9 0.9300
C4 C6 1.392(4)
C13 C18 1.374(4)
C13 C14 1.388(4)
C13 C12 1.524(3)
C6 C5 1.380(4)
C18 H18 0.9300
C18 C17 1.391(4)
C14 H14 0.9300
C14 C15 1.390(4)
C1 H1A 0.9300
C1 C2 1.382(4)
C1 C5 1.390(4)
C2 H2A 0.9300
C16 H16 0.9300
C16 C17 1.377(4)
C16 C15 1.379(4)
C5 H5 0.9300
C17 H17 0.9300
C12 H12A 0.9700
C12 H12B 0.9700
C15 H15 0.9300
C20 H20A 0.9700
C20 H20B 0.9700
C20 C21 1.490(5)
C21 H21A 0.9600
C21 H21B 0.9600
C21 H21C 0.9600

loop_
_geom_torsion_atom_site_label_1
_geom_torsion_atom_site_label_2
_geom_torsion_atom_site_label_3
_geom_torsion_atom_site_label_4
_geom_torsion
O2 C8 C9 C10 -3.3(4)
O2 C8 C7 O1 60.7(3)
O2 C8 C7 N1 -118.4(2)
O2 C8 C6 C4 119.0(2)
O2 C8 C6 C5 -62.0(3)
N1 C4 C6 C8 -1.2(3)
N1 C4 C6 C5 179.7(2)
C10 C11 C19 O4 10.1(3)
C10 C11 C19 O3 -169.6(2)
C10 C11 C12 C13 -113.7(3)
C3 C4 C6 C8 179.2(2)
C3 C4 C6 C5 0.1(4)
C19 O4 C20 C21 171.7(2)
C19 C11 C12 C13 63.8(3)
C8 C6 C5 C1 -179.4(2)
C9 C8 C7 O1 -64.5(3)
C9 C8 C7 N1 116.4(2)
C9 C8 C6 C4 -113.7(2)
C9 C8 C6 C5 65.3(3)
C4 N1 C7 O1 -178.6(2)
C4 N1 C7 C8 0.4(3)
C4 C3 C2 C1 -0.6(4)
C4 C6 C5 C1 -0.5(4)
C7 N1 C4 C3 -180.0(2)
C7 N1 C4 C6 0.5(3)
C7 C8 C9 C10 120.5(3)
C7 C8 C6 C4 1.3(2)
C7 C8 C6 C5 -179.7(3)
C13 C18 C17 C16 -0.1(4)
C13 C14 C15 C16 -0.4(4)
C6 C8 C9 C10 -129.0(3)
C6 C8 C7 O1 178.0(2)
C6 C8 C7 N1 -1.1(2)
C18 C13 C14 C15 0.2(4)
C18 C13 C12 C11 -135.0(3)
C14 C13 C18 C17 0.1(4)
C14 C13 C12 C11 45.0(3)
C2 C3 C4 N1 -179.1(2)
C2 C3 C4 C6 0.4(4)
C2 C1 C5 C6 0.3(4)
C5 C1 C2 C3 0.2(4)
C17 C16 C15 C14 0.4(4)
C12 C11 C19 O4 -167.4(2)
C12 C11 C19 O3 12.9(3)
C12 C13 C18 C17 -179.9(3)
C12 C13 C14 C15 -179.8(2)
C15 C16 C17 C18 -0.1(4)
C20 O4 C19 O3 0.3(4)
C20 O4 C19 C11 -179.42(19)

loop_
_smtbx_masks_void_nr
_smtbx_masks_void_average_x
_smtbx_masks_void_average_y
_smtbx_masks_void_average_z
_smtbx_masks_void_volume
_smtbx_masks_void_count_electrons
1 0.209 0.084 0.666 53.1 2.7
2 -0.291 0.416 0.334 53.1 2.8
3 -0.209 0.584 0.834 53.1 2.8
4 0.291 0.916 0.166 53.1 2.8
